data_7126463
loop_
_publ_author_name
'Xiao, Lin'
'Chen, Weixing'
'Shen, Lingyi'
'Liu, Li'
'Xue, Yujie'
'Zhao, Yanxia'
'Yang, Xiao-Juan'

_publ_section_title
;
 Reduction of carbodiimides by a dialumane through insertion and
 cycloaddition.
;
_journal_issue 47
_journal_name_full 'Chemical communications (Cambridge, England)'
_journal_page_first 6352
_journal_page_last 6355
_journal_paper_doi 10.1039/d0cc02048f
_journal_volume 56
_journal_year 2020
_chemical_formula_sum 'C37 H59 Al N4'
_chemical_formula_weight 586.86
_space_group_crystal_system tetragonal
_space_group_IT_number 76
_space_group_name_Hall 'P 4w'
_space_group_name_H-M_alt 'P 41'
_atom_sites_solution_hydrogens mixed
_atom_sites_solution_primary direct
_atom_sites_solution_secondary difmap
_audit_creation_method SHELXL-2014/7
_audit_update_record
;
2020-03-16 deposited with the CCDC.	2020-04-29 downloaded from the CCDC.
;
_cell_angle_alpha 90
_cell_angle_beta 90
_cell_angle_gamma 90
_cell_formula_units_Z 4
_cell_length_a 12.7376(9)
_cell_length_b 12.7376(9)
_cell_length_c 22.3806(15)
_cell_measurement_reflns_used 9890
_cell_measurement_temperature 159(2)
_cell_measurement_theta_max 25.28
_cell_measurement_theta_min 2.42
_cell_volume 3631.2(4)
_computing_cell_refinement 'Bruker SMART'
_computing_data_collection 'Bruker SMART APEX II'
_computing_data_reduction 'Bruker SAINT'
_computing_molecular_graphics SHELXTL
_computing_publication_material SHELXTL
_computing_structure_refinement 'SHELXL-2014/7 (Sheldrick, 2014)'
_computing_structure_solution 'SHELXL-2014/7 (Sheldrick, 2014)'
_diffrn_ambient_temperature 159(2)
_diffrn_detector_area_resol_mean 'fine-focus sealed tube'
_diffrn_measured_fraction_theta_full 0.997
_diffrn_measured_fraction_theta_max 0.997
_diffrn_measurement_device_type 'Bruker APEX II area detector'
_diffrn_measurement_method '\w scan'
_diffrn_radiation_type MoK\a
_diffrn_radiation_wavelength 0.71073
_diffrn_reflns_av_R_equivalents 0.0343
_diffrn_reflns_av_unetI/netI 0.0355
_diffrn_reflns_Laue_measured_fraction_full 0.997
_diffrn_reflns_Laue_measured_fraction_max 0.997
_diffrn_reflns_limit_h_max 15
_diffrn_reflns_limit_h_min -11
_diffrn_reflns_limit_k_max 15
_diffrn_reflns_limit_k_min -15
_diffrn_reflns_limit_l_max 26
_diffrn_reflns_limit_l_min -26
_diffrn_reflns_number 23345
_diffrn_reflns_point_group_measured_fraction_full 0.997
_diffrn_reflns_point_group_measured_fraction_max 0.996
_diffrn_reflns_theta_full 25.242
_diffrn_reflns_theta_max 25.374
_diffrn_reflns_theta_min 2.438
_exptl_absorpt_coefficient_mu 0.085
_exptl_absorpt_correction_type multi-scan
_exptl_absorpt_process_details SADABS
_exptl_crystal_colour yellow
_exptl_crystal_density_diffrn 1.073
_exptl_crystal_density_meas ?
_exptl_crystal_description block
_exptl_crystal_F_000 1288
_exptl_crystal_size_max 0.250
_exptl_crystal_size_mid 0.200
_exptl_crystal_size_min 0.200
_exptl_transmission_factor_max 0.7452
_exptl_transmission_factor_min 0.6526
_refine_diff_density_max 0.108
_refine_diff_density_min -0.153
_refine_diff_density_rms 0.026
_refine_ls_abs_structure_details
;
 Flack x determined using 2553 quotients [(I+)-(I-)]/[(I+)+(I-)]
 (Parsons, Flack and Wagner, Acta Cryst. B69 (2013) 249-259).
;
_refine_ls_abs_structure_Flack -0.02(6)
_refine_ls_extinction_method none
_refine_ls_goodness_of_fit_ref 1.060
_refine_ls_hydrogen_treatment mixed
_refine_ls_matrix_type full
_refine_ls_number_parameters 399
_refine_ls_number_reflns 6641
_refine_ls_number_restraints 1
_refine_ls_restrained_S_all 1.060
_refine_ls_R_factor_all 0.0427
_refine_ls_R_factor_gt 0.0356
_refine_ls_shift/su_max 0.000
_refine_ls_shift/su_mean 0.000
_refine_ls_structure_factor_coef Fsqd
_refine_ls_weighting_details 'w=1/[\s^2^(Fo^2^)+(0.0500P)^2^+0.0450P] where P=(Fo^2^+2Fc^2^)/3'
_refine_ls_weighting_scheme calc
_refine_ls_wR_factor_gt 0.0837
_refine_ls_wR_factor_ref 0.0881
_reflns_Friedel_coverage 0.944
_reflns_Friedel_fraction_full 0.998
_reflns_Friedel_fraction_max 0.995
_reflns_number_gt 5987
_reflns_number_total 6641
_reflns_threshold_expression 'I > 2\s(I)'
_cod_data_source_file d0cc02048f2.cif
_cod_data_source_block 7
_cod_depositor_comments
;
The following automatic conversions were performed:

data item '_exptl_absorpt_correction_type' value 'Multi-scan' was
changed to 'multi-scan' in accordance with the
/home/data/users/saulius/crontab/automatic-downloads/rss-feeds/RSC/lib/dictionaries/cif_core.dic
dictionary named 'cif_core.dic' version 2.4.2 last updated on
2011-04-26.

data item '_exptl_crystal_density_meas' value 'not measured' was
changed to '?' -- the value is perceived as not measured.

Automatic conversion script
Id: cif_fix_values 7556 2019-12-06 15:28:31Z antanas 

 Adding full bibliography for 7126459--7126464.cif.
;
_cod_original_cell_volume 3631.2(6)
_cod_database_code 7126463
_shelx_shelxl_version_number 2014/7
_shelx_space_group_comment
;
The symmetry employed for this shelxl refinement is uniquely defined
by the following loop, which should always be used as a source of
symmetry information in preference to the above space-group names.
They are only intended as comments.
;
_shelx_estimated_absorpt_t_min 0.979
_shelx_estimated_absorpt_t_max 0.983

loop_
_space_group_symop_operation_xyz
'x, y, z'
'-x, -y, z+1/2'
'-y, x, z+1/4'
'y, -x, z+3/4'

loop_
_atom_site_label
_atom_site_type_symbol
_atom_site_fract_x
_atom_site_fract_y
_atom_site_fract_z
_atom_site_U_iso_or_equiv
_atom_site_adp_type
_atom_site_occupancy
_atom_site_site_symmetry_order
_atom_site_calc_flag
_atom_site_refinement_flags_posn
_atom_site_refinement_flags_adp
_atom_site_refinement_flags_occupancy
_atom_site_disorder_assembly
_atom_site_disorder_group
Al1 Al 0.05654(5) 0.52673(5) 0.49276(3) 0.02494(16) Uani 1 1 d . . . . .
C1 C 0.05901(19) 0.40622(19) 0.40121(10) 0.0283(5) Uani 1 1 d . . . . .
C2 C -0.0181(2) 0.47547(19) 0.39044(10) 0.0290(5) Uani 1 1 d . . . . .
C3 C 0.1132(2) 0.3438(2) 0.35322(12) 0.0437(7) Uani 1 1 d . . . . .
H3A H 0.0633 0.3280 0.3212 0.066 Uiso 1 1 calc R U . . .
H3B H 0.1398 0.2781 0.3702 0.066 Uiso 1 1 calc R U . . .
H3C H 0.1719 0.3846 0.3370 0.066 Uiso 1 1 calc R U . . .
C4 C -0.0585(2) 0.5018(2) 0.32947(11) 0.0404(7) Uani 1 1 d . . . . .
H4A H -0.0102 0.5510 0.3100 0.061 Uiso 1 1 calc R U . . .
H4B H -0.1280 0.5342 0.3329 0.061 Uiso 1 1 calc R U . . .
H4C H -0.0638 0.4376 0.3056 0.061 Uiso 1 1 calc R U . . .
C5 C 0.15187(19) 0.31134(19) 0.48143(10) 0.0297(5) Uani 1 1 d . . . . .
C6 C 0.0915(2) 0.21980(19) 0.49044(13) 0.0373(6) Uani 1 1 d . . . . .
C7 C 0.1414(2) 0.1273(2) 0.50635(15) 0.0487(7) Uani 1 1 d . . . . .
H7 H 0.1010 0.0652 0.5109 0.058 Uiso 1 1 calc R U . . .
C8 C 0.2483(2) 0.1232(2) 0.51573(14) 0.0475(7) Uani 1 1 d . . . . .
H8 H 0.2813 0.0588 0.5261 0.057 Uiso 1 1 calc R U . . .
C9 C 0.3064(2) 0.2132(2) 0.50986(13) 0.0425(6) Uani 1 1 d . . . . .
H9 H 0.3797 0.2110 0.5173 0.051 Uiso 1 1 calc R U . . .
C10 C 0.26017(19) 0.30779(19) 0.49320(12) 0.0339(5) Uani 1 1 d . . . . .
C11 C -0.0270(2) 0.2201(2) 0.48516(15) 0.0491(7) Uani 1 1 d . . . . .
H11 H -0.0501 0.2949 0.4813 0.059 Uiso 1 1 calc R U . . .
C12 C -0.0647(3) 0.1615(3) 0.4293(2) 0.0732(11) Uani 1 1 d . . . . .
H12A H -0.0373 0.1965 0.3936 0.110 Uiso 1 1 calc R U . . .
H12B H -0.1416 0.1617 0.4282 0.110 Uiso 1 1 calc R U . . .
H12C H -0.0392 0.0889 0.4305 0.110 Uiso 1 1 calc R U . . .
C13 C -0.0783(3) 0.1751(3) 0.5415(2) 0.0765(12) Uani 1 1 d . . . . .
H13A H -0.0585 0.1011 0.5460 0.115 Uiso 1 1 calc R U . . .
H13B H -0.1548 0.1807 0.5382 0.115 Uiso 1 1 calc R U . . .
H13C H -0.0544 0.2147 0.5765 0.115 Uiso 1 1 calc R U . . .
C14 C 0.3293(2) 0.4040(2) 0.48582(13) 0.0410(6) Uani 1 1 d . . . . .
H14 H 0.2824 0.4669 0.4865 0.049 Uiso 1 1 calc R U . . .
C15 C 0.3842(3) 0.4024(3) 0.42530(16) 0.0634(9) Uani 1 1 d . . . . .
H15A H 0.4339 0.3437 0.4240 0.095 Uiso 1 1 calc R U . . .
H15B H 0.4222 0.4685 0.4195 0.095 Uiso 1 1 calc R U . . .
H15C H 0.3319 0.3939 0.3936 0.095 Uiso 1 1 calc R U . . .
C16 C 0.4085(3) 0.4169(3) 0.53634(17) 0.0632(9) Uani 1 1 d . . . . .
H16A H 0.4552 0.3558 0.5374 0.095 Uiso 1 1 calc R U . . .
H16B H 0.3711 0.4226 0.5745 0.095 Uiso 1 1 calc R U . . .
H16C H 0.4500 0.4806 0.5297 0.095 Uiso 1 1 calc R U . . .
C17 C -0.15322(19) 0.58328(19) 0.44182(10) 0.0304(5) Uani 1 1 d . . . . .
C18 C -0.1680(2) 0.6912(2) 0.45560(11) 0.0373(6) Uani 1 1 d . . . . .
C19 C -0.2696(2) 0.7314(2) 0.45836(13) 0.0498(8) Uani 1 1 d . . . . .
H19 H -0.2793 0.8032 0.4684 0.060 Uiso 1 1 calc R U . . .
C20 C -0.3564(2) 0.6703(3) 0.44694(15) 0.0574(9) Uani 1 1 d . . . . .
H20 H -0.4248 0.6999 0.4480 0.069 Uiso 1 1 calc R U . . .
C21 C -0.3422(2) 0.5659(3) 0.43403(14) 0.0500(8) Uani 1 1 d . . . . .
H21 H -0.4020 0.5236 0.4259 0.060 Uiso 1 1 calc R U . . .
C22 C -0.2432(2) 0.5201(2) 0.43244(12) 0.0380(6) Uani 1 1 d . . . . .
C23 C -0.0779(2) 0.7656(2) 0.46639(12) 0.0405(7) Uani 1 1 d . . . . .
H23 H -0.0128 0.7222 0.4705 0.049 Uiso 1 1 calc R U . . .
C24 C -0.0620(3) 0.8388(3) 0.41295(16) 0.0691(10) Uani 1 1 d . . . . .
H24A H -0.0506 0.7970 0.3768 0.104 Uiso 1 1 calc R U . . .
H24B H -0.0007 0.8836 0.4201 0.104 Uiso 1 1 calc R U . . .
H24C H -0.1244 0.8828 0.4078 0.104 Uiso 1 1 calc R U . . .
C25 C -0.0898(3) 0.8291(3) 0.52374(16) 0.0670(10) Uani 1 1 d . . . . .
H25A H -0.1512 0.8752 0.5204 0.101 Uiso 1 1 calc R U . . .
H25B H -0.0267 0.8718 0.5300 0.101 Uiso 1 1 calc R U . . .
H25C H -0.0992 0.7813 0.5576 0.101 Uiso 1 1 calc R U . . .
C26 C -0.2398(2) 0.4016(2) 0.42461(13) 0.0453(7) Uani 1 1 d . . . . .
H26 H -0.1646 0.3799 0.4215 0.054 Uiso 1 1 calc R U . . .
C27 C -0.2870(2) 0.3480(3) 0.47971(16) 0.0591(9) Uani 1 1 d . . . . .
H27A H -0.2474 0.3685 0.5153 0.089 Uiso 1 1 calc R U . . .
H27B H -0.2835 0.2716 0.4748 0.089 Uiso 1 1 calc R U . . .
H27C H -0.3605 0.3695 0.4842 0.089 Uiso 1 1 calc R U . . .
C28 C -0.2963(3) 0.3646(3) 0.36804(17) 0.0681(10) Uani 1 1 d . . . . .
H28A H -0.3713 0.3807 0.3712 0.102 Uiso 1 1 calc R U . . .
H28B H -0.2870 0.2886 0.3635 0.102 Uiso 1 1 calc R U . . .
H28C H -0.2668 0.4007 0.3332 0.102 Uiso 1 1 calc R U . . .
C29 C 0.1192(2) 0.6306(2) 0.56902(11) 0.0313(5) Uani 1 1 d . . . . .
C30 C 0.2339(2) 0.7120(2) 0.49157(12) 0.0370(6) Uani 1 1 d . . . . .
C31 C 0.2428(3) 0.6915(3) 0.42522(13) 0.0607(10) Uani 1 1 d . . . . .
H31A H 0.2657 0.6190 0.4186 0.091 Uiso 1 1 calc R U . . .
H31B H 0.2943 0.7398 0.4078 0.091 Uiso 1 1 calc R U . . .
H31C H 0.1743 0.7025 0.4063 0.091 Uiso 1 1 calc R U . . .
C32 C 0.3377(3) 0.6945(3) 0.52236(17) 0.0622(9) Uani 1 1 d . . . . .
H32A H 0.3294 0.7054 0.5654 0.093 Uiso 1 1 calc R U . . .
H32B H 0.3897 0.7441 0.5067 0.093 Uiso 1 1 calc R U . . .
H32C H 0.3616 0.6225 0.5149 0.093 Uiso 1 1 calc R U . . .
C33 C 0.1987(3) 0.8247(2) 0.50140(18) 0.0620(9) Uani 1 1 d . . . . .
H33A H 0.1336 0.8375 0.4793 0.093 Uiso 1 1 calc R U . . .
H33B H 0.2534 0.8728 0.4872 0.093 Uiso 1 1 calc R U . . .
H33C H 0.1865 0.8366 0.5441 0.093 Uiso 1 1 calc R U . . .
C34 C -0.0078(2) 0.5247(2) 0.63001(11) 0.0347(6) Uani 1 1 d . . . . .
C35 C 0.0615(3) 0.4460(3) 0.66122(14) 0.0583(9) Uani 1 1 d . . . . .
H35A H 0.0802 0.3897 0.6333 0.088 Uiso 1 1 calc R U . . .
H35B H 0.0238 0.4162 0.6954 0.088 Uiso 1 1 calc R U . . .
H35C H 0.1255 0.4809 0.6752 0.088 Uiso 1 1 calc R U . . .
C36 C -0.0302(3) 0.6184(3) 0.67114(13) 0.0546(8) Uani 1 1 d . . . . .
H36A H 0.0363 0.6499 0.6840 0.082 Uiso 1 1 calc R U . . .
H36B H -0.0694 0.5944 0.7062 0.082 Uiso 1 1 calc R U . . .
H36C H -0.0718 0.6708 0.6495 0.082 Uiso 1 1 calc R U . . .
C37 C -0.1103(3) 0.4752(3) 0.61092(14) 0.0568(9) Uani 1 1 d . . . . .
H37A H -0.1524 0.5269 0.5890 0.085 Uiso 1 1 calc R U . . .
H37B H -0.1490 0.4518 0.6463 0.085 Uiso 1 1 calc R U . . .
H37C H -0.0959 0.4149 0.5850 0.085 Uiso 1 1 calc R U . . .
N1 N 0.10388(15) 0.40553(14) 0.46019(9) 0.0264(4) Uani 1 1 d . . . . .
N2 N -0.05006(15) 0.54181(15) 0.43946(9) 0.0270(4) Uani 1 1 d . . . . .
N3 N 0.15419(16) 0.63710(15) 0.51371(9) 0.0305(5) Uani 1 1 d . . . . .
N4 N 0.04365(16) 0.55944(16) 0.57459(8) 0.0295(5) Uani 1 1 d . . . . .
H1 H 0.148(2) 0.673(2) 0.6043(16) 0.058(9) Uiso 1 1 d . . . . .

loop_
_atom_site_aniso_label
_atom_site_aniso_U_11
_atom_site_aniso_U_22
_atom_site_aniso_U_33
_atom_site_aniso_U_23
_atom_site_aniso_U_13
_atom_site_aniso_U_12
Al1 0.0267(4) 0.0237(4) 0.0244(3) -0.0010(3) 0.0005(3) -0.0010(3)
C1 0.0295(13) 0.0276(13) 0.0277(12) -0.0019(10) 0.0008(10) -0.0011(10)
C2 0.0299(13) 0.0303(13) 0.0267(12) -0.0025(10) 0.0018(10) -0.0029(11)
C3 0.0491(17) 0.0472(17) 0.0348(14) -0.0111(12) 0.0008(12) 0.0085(14)
C4 0.0419(15) 0.0488(16) 0.0305(14) -0.0016(12) -0.0026(11) 0.0054(13)
C5 0.0323(13) 0.0255(12) 0.0312(13) -0.0005(10) 0.0038(10) 0.0057(10)
C6 0.0371(14) 0.0276(13) 0.0473(15) 0.0020(12) 0.0060(12) 0.0000(11)
C7 0.0507(18) 0.0276(14) 0.068(2) 0.0049(13) 0.0082(15) 0.0005(13)
C8 0.0499(18) 0.0329(15) 0.0598(18) 0.0071(13) 0.0039(14) 0.0128(13)
C9 0.0362(15) 0.0430(16) 0.0483(15) 0.0040(13) 0.0028(12) 0.0100(13)
C10 0.0332(13) 0.0328(13) 0.0355(13) 0.0034(11) 0.0034(12) 0.0032(11)
C11 0.0394(16) 0.0305(14) 0.077(2) 0.0037(15) 0.0049(15) -0.0068(12)
C12 0.055(2) 0.050(2) 0.115(3) -0.017(2) -0.016(2) -0.0114(17)
C13 0.054(2) 0.058(2) 0.118(3) 0.035(2) 0.026(2) -0.0051(17)
C14 0.0280(14) 0.0367(15) 0.0583(17) 0.0072(13) -0.0017(13) 0.0014(11)
C15 0.050(2) 0.072(2) 0.069(2) 0.0130(18) 0.0112(17) -0.0163(17)
C16 0.0500(19) 0.062(2) 0.078(2) 0.0057(18) -0.0193(17) -0.0084(16)
C17 0.0305(13) 0.0361(14) 0.0245(12) 0.0043(10) 0.0018(10) 0.0057(11)
C18 0.0421(15) 0.0382(15) 0.0315(13) 0.0016(11) 0.0027(11) 0.0121(12)
C19 0.0523(19) 0.0485(18) 0.0484(17) 0.0030(14) 0.0049(14) 0.0229(15)
C20 0.0384(17) 0.076(2) 0.0582(19) 0.0094(17) 0.0074(15) 0.0241(17)
C21 0.0286(14) 0.067(2) 0.0549(18) 0.0097(16) -0.0003(13) 0.0032(14)
C22 0.0293(14) 0.0486(16) 0.0360(13) 0.0053(12) 0.0027(11) 0.0026(12)
C23 0.0531(17) 0.0289(14) 0.0396(14) 0.0011(11) 0.0000(13) 0.0098(13)
C24 0.078(3) 0.068(2) 0.062(2) 0.0246(18) -0.0050(19) -0.007(2)
C25 0.076(2) 0.061(2) 0.064(2) -0.0221(18) 0.0043(18) 0.0012(18)
C26 0.0315(15) 0.0438(16) 0.0606(19) -0.0035(14) 0.0002(13) -0.0056(12)
C27 0.0392(17) 0.059(2) 0.079(2) 0.0136(17) 0.0012(16) -0.0090(15)
C28 0.055(2) 0.073(2) 0.076(2) -0.0147(19) -0.0042(18) -0.0130(19)
C29 0.0352(14) 0.0305(13) 0.0280(13) -0.0032(11) -0.0039(11) -0.0019(11)
C30 0.0436(15) 0.0309(13) 0.0364(13) -0.0027(12) 0.0041(12) -0.0133(12)
C31 0.086(3) 0.055(2) 0.0414(16) -0.0047(15) 0.0175(16) -0.0319(18)
C32 0.0452(18) 0.063(2) 0.078(2) 0.0062(18) -0.0040(16) -0.0247(16)
C33 0.070(2) 0.0320(16) 0.084(2) -0.0088(16) 0.0189(19) -0.0149(15)
C34 0.0350(14) 0.0448(16) 0.0243(12) 0.0049(11) 0.0033(11) 0.0012(12)
C35 0.065(2) 0.066(2) 0.0441(17) 0.0211(16) 0.0052(15) 0.0135(17)
C36 0.062(2) 0.065(2) 0.0362(15) -0.0062(14) 0.0133(14) 0.0090(17)
C37 0.0489(18) 0.079(2) 0.0427(16) 0.0021(16) 0.0109(14) -0.0213(17)
N1 0.0268(10) 0.0239(10) 0.0286(10) -0.0006(8) 0.0001(8) 0.0006(8)
N2 0.0285(10) 0.0266(10) 0.0258(9) -0.0007(8) 0.0006(8) 0.0019(8)
N3 0.0351(11) 0.0280(11) 0.0283(10) -0.0025(8) 0.0029(9) -0.0075(9)
N4 0.0299(11) 0.0329(11) 0.0258(10) -0.0008(8) 0.0001(8) -0.0020(9)

loop_
_atom_type_symbol
_atom_type_description
_atom_type_scat_dispersion_real
_atom_type_scat_dispersion_imag
_atom_type_scat_source
C C 0.0033 0.0016 'International Tables Vol C Tables 4.2.6.8 and 6.1.1.4'
H H 0.0000 0.0000 'International Tables Vol C Tables 4.2.6.8 and 6.1.1.4'
Al Al 0.0645 0.0514 'International Tables Vol C Tables 4.2.6.8 and 6.1.1.4'
N N 0.0061 0.0033 'International Tables Vol C Tables 4.2.6.8 and 6.1.1.4'

loop_
_geom_angle_atom_site_label_1
_geom_angle_atom_site_label_2
_geom_angle_atom_site_label_3
_geom_angle
_geom_angle_site_symmetry_1
_geom_angle_site_symmetry_3
_geom_angle_publ_flag
N1 Al1 N2 94.29(9) . . ?
N1 Al1 N4 127.48(9) . . ?
N2 Al1 N4 123.31(10) . . ?
N1 Al1 N3 120.20(9) . . ?
N2 Al1 N3 124.23(10) . . ?
N4 Al1 N3 70.12(9) . . ?
N1 Al1 C29 132.28(9) . . ?
N2 Al1 C29 133.23(9) . . ?
N4 Al1 C29 35.23(9) . . ?
N3 Al1 C29 34.90(9) . . ?
C2 C1 N1 117.4(2) . . ?
C2 C1 C3 123.7(2) . . ?
N1 C1 C3 118.0(2) . . ?
C1 C2 N2 117.1(2) . . ?
C1 C2 C4 124.3(2) . . ?
N2 C2 C4 117.7(2) . . ?
C1 C3 H3A 109.5 . . ?
C1 C3 H3B 109.5 . . ?
H3A C3 H3B 109.5 . . ?
C1 C3 H3C 109.5 . . ?
H3A C3 H3C 109.5 . . ?
H3B C3 H3C 109.5 . . ?
C2 C4 H4A 109.5 . . ?
C2 C4 H4B 109.5 . . ?
H4A C4 H4B 109.5 . . ?
C2 C4 H4C 109.5 . . ?
H4A C4 H4C 109.5 . . ?
H4B C4 H4C 109.5 . . ?
C10 C5 C6 118.8(2) . . ?
C10 C5 N1 120.7(2) . . ?
C6 C5 N1 120.6(2) . . ?
C7 C6 C5 119.3(2) . . ?
C7 C6 C11 118.7(2) . . ?
C5 C6 C11 122.0(2) . . ?
C8 C7 C6 121.7(3) . . ?
C8 C7 H7 119.2 . . ?
C6 C7 H7 119.2 . . ?
C9 C8 C7 119.1(3) . . ?
C9 C8 H8 120.5 . . ?
C7 C8 H8 120.5 . . ?
C8 C9 C10 121.5(3) . . ?
C8 C9 H9 119.3 . . ?
C10 C9 H9 119.3 . . ?
C9 C10 C5 119.6(2) . . ?
C9 C10 C14 118.9(2) . . ?
C5 C10 C14 121.5(2) . . ?
C6 C11 C12 112.0(3) . . ?
C6 C11 C13 111.1(3) . . ?
C12 C11 C13 110.8(3) . . ?
C6 C11 H11 107.6 . . ?
C12 C11 H11 107.6 . . ?
C13 C11 H11 107.6 . . ?
C11 C12 H12A 109.5 . . ?
C11 C12 H12B 109.5 . . ?
H12A C12 H12B 109.5 . . ?
C11 C12 H12C 109.5 . . ?
H12A C12 H12C 109.5 . . ?
H12B C12 H12C 109.5 . . ?
C11 C13 H13A 109.5 . . ?
C11 C13 H13B 109.5 . . ?
H13A C13 H13B 109.5 . . ?
C11 C13 H13C 109.5 . . ?
H13A C13 H13C 109.5 . . ?
H13B C13 H13C 109.5 . . ?
C10 C14 C16 113.0(2) . . ?
C10 C14 C15 110.6(2) . . ?
C16 C14 C15 110.9(3) . . ?
C10 C14 H14 107.4 . . ?
C16 C14 H14 107.4 . . ?
C15 C14 H14 107.4 . . ?
C14 C15 H15A 109.5 . . ?
C14 C15 H15B 109.5 . . ?
H15A C15 H15B 109.5 . . ?
C14 C15 H15C 109.5 . . ?
H15A C15 H15C 109.5 . . ?
H15B C15 H15C 109.5 . . ?
C14 C16 H16A 109.5 . . ?
C14 C16 H16B 109.5 . . ?
H16A C16 H16B 109.5 . . ?
C14 C16 H16C 109.5 . . ?
H16A C16 H16C 109.5 . . ?
H16B C16 H16C 109.5 . . ?
C22 C17 N2 122.2(2) . . ?
C22 C17 C18 118.4(2) . . ?
N2 C17 C18 119.4(2) . . ?
C19 C18 C17 119.2(3) . . ?
C19 C18 C23 118.0(2) . . ?
C17 C18 C23 122.8(2) . . ?
C20 C19 C18 122.0(3) . . ?
C20 C19 H19 119.0 . . ?
C18 C19 H19 119.0 . . ?
C21 C20 C19 118.8(3) . . ?
C21 C20 H20 120.6 . . ?
C19 C20 H20 120.6 . . ?
C20 C21 C22 122.1(3) . . ?
C20 C21 H21 119.0 . . ?
C22 C21 H21 119.0 . . ?
C21 C22 C17 119.5(3) . . ?
C21 C22 C26 116.4(3) . . ?
C17 C22 C26 124.0(2) . . ?
C18 C23 C25 113.1(3) . . ?
C18 C23 C24 111.0(2) . . ?
C25 C23 C24 110.3(3) . . ?
C18 C23 H23 107.4 . . ?
C25 C23 H23 107.4 . . ?
C24 C23 H23 107.4 . . ?
C23 C24 H24A 109.5 . . ?
C23 C24 H24B 109.5 . . ?
H24A C24 H24B 109.5 . . ?
C23 C24 H24C 109.5 . . ?
H24A C24 H24C 109.5 . . ?
H24B C24 H24C 109.5 . . ?
C23 C25 H25A 109.5 . . ?
C23 C25 H25B 109.5 . . ?
H25A C25 H25B 109.5 . . ?
C23 C25 H25C 109.5 . . ?
H25A C25 H25C 109.5 . . ?
H25B C25 H25C 109.5 . . ?
C22 C26 C28 112.8(3) . . ?
C22 C26 C27 109.8(3) . . ?
C28 C26 C27 110.1(3) . . ?
C22 C26 H26 108.0 . . ?
C28 C26 H26 108.0 . . ?
C27 C26 H26 108.0 . . ?
C26 C27 H27A 109.5 . . ?
C26 C27 H27B 109.5 . . ?
H27A C27 H27B 109.5 . . ?
C26 C27 H27C 109.5 . . ?
H27A C27 H27C 109.5 . . ?
H27B C27 H27C 109.5 . . ?
C26 C28 H28A 109.5 . . ?
C26 C28 H28B 109.5 . . ?
H28A C28 H28B 109.5 . . ?
C26 C28 H28C 109.5 . . ?
H28A C28 H28C 109.5 . . ?
H28B C28 H28C 109.5 . . ?
N3 C29 N4 112.1(2) . . ?
N3 C29 Al1 57.12(12) . . ?
N4 C29 Al1 54.97(12) . . ?
N3 C29 H1 124.5(18) . . ?
N4 C29 H1 123.3(18) . . ?
Al1 C29 H1 176.6(18) . . ?
N3 C30 C32 110.7(2) . . ?
N3 C30 C31 105.6(2) . . ?
C32 C30 C31 111.0(3) . . ?
N3 C30 C33 111.0(2) . . ?
C32 C30 C33 109.4(3) . . ?
C31 C30 C33 109.1(3) . . ?
C30 C31 H31A 109.5 . . ?
C30 C31 H31B 109.5 . . ?
H31A C31 H31B 109.5 . . ?
C30 C31 H31C 109.5 . . ?
H31A C31 H31C 109.5 . . ?
H31B C31 H31C 109.5 . . ?
C30 C32 H32A 109.5 . . ?
C30 C32 H32B 109.5 . . ?
H32A C32 H32B 109.5 . . ?
C30 C32 H32C 109.5 . . ?
H32A C32 H32C 109.5 . . ?
H32B C32 H32C 109.5 . . ?
C30 C33 H33A 109.5 . . ?
C30 C33 H33B 109.5 . . ?
H33A C33 H33B 109.5 . . ?
C30 C33 H33C 109.5 . . ?
H33A C33 H33C 109.5 . . ?
H33B C33 H33C 109.5 . . ?
N4 C34 C35 109.3(2) . . ?
N4 C34 C37 105.8(2) . . ?
C35 C34 C37 111.0(3) . . ?
N4 C34 C36 110.8(2) . . ?
C35 C34 C36 110.4(2) . . ?
C37 C34 C36 109.5(2) . . ?
C34 C35 H35A 109.5 . . ?
C34 C35 H35B 109.5 . . ?
H35A C35 H35B 109.5 . . ?
C34 C35 H35C 109.5 . . ?
H35A C35 H35C 109.5 . . ?
H35B C35 H35C 109.5 . . ?
C34 C36 H36A 109.5 . . ?
C34 C36 H36B 109.5 . . ?
H36A C36 H36B 109.5 . . ?
C34 C36 H36C 109.5 . . ?
H36A C36 H36C 109.5 . . ?
H36B C36 H36C 109.5 . . ?
C34 C37 H37A 109.5 . . ?
C34 C37 H37B 109.5 . . ?
H37A C37 H37B 109.5 . . ?
C34 C37 H37C 109.5 . . ?
H37A C37 H37C 109.5 . . ?
H37B C37 H37C 109.5 . . ?
C5 N1 C1 118.73(18) . . ?
C5 N1 Al1 136.47(15) . . ?
C1 N1 Al1 103.40(14) . . ?
C17 N2 C2 120.54(19) . . ?
C17 N2 Al1 135.04(16) . . ?
C2 N2 Al1 103.07(15) . . ?
C29 N3 C30 126.0(2) . . ?
C29 N3 Al1 87.98(15) . . ?
C30 N3 Al1 146.00(17) . . ?
C29 N4 C34 127.4(2) . . ?
C29 N4 Al1 89.80(14) . . ?
C34 N4 Al1 142.34(18) . . ?

loop_
_geom_bond_atom_site_label_1
_geom_bond_atom_site_label_2
_geom_bond_distance
_geom_bond_site_symmetry_2
_geom_bond_publ_flag
Al1 N1 1.811(2) . ?
Al1 N2 1.818(2) . ?
Al1 N4 1.885(2) . ?
Al1 N3 1.935(2) . ?
Al1 C29 2.302(3) . ?
C1 C2 1.342(4) . ?
C1 N1 1.438(3) . ?
C1 C3 1.504(3) . ?
C2 N2 1.443(3) . ?
C2 C4 1.497(3) . ?
C3 H3A 0.9800 . ?
C3 H3B 0.9800 . ?
C3 H3C 0.9800 . ?
C4 H4A 0.9800 . ?
C4 H4B 0.9800 . ?
C4 H4C 0.9800 . ?
C5 C10 1.405(3) . ?
C5 C6 1.411(3) . ?
C5 N1 1.428(3) . ?
C6 C7 1.385(4) . ?
C6 C11 1.514(4) . ?
C7 C8 1.379(4) . ?
C7 H7 0.9500 . ?
C8 C9 1.371(4) . ?
C8 H8 0.9500 . ?
C9 C10 1.392(4) . ?
C9 H9 0.9500 . ?
C10 C14 1.518(4) . ?
C11 C12 1.532(5) . ?
C11 C13 1.532(5) . ?
C11 H11 1.0000 . ?
C12 H12A 0.9800 . ?
C12 H12B 0.9800 . ?
C12 H12C 0.9800 . ?
C13 H13A 0.9800 . ?
C13 H13B 0.9800 . ?
C13 H13C 0.9800 . ?
C14 C16 1.524(4) . ?
C14 C15 1.525(4) . ?
C14 H14 1.0000 . ?
C15 H15A 0.9800 . ?
C15 H15B 0.9800 . ?
C15 H15C 0.9800 . ?
C16 H16A 0.9800 . ?
C16 H16B 0.9800 . ?
C16 H16C 0.9800 . ?
C17 C22 1.416(4) . ?
C17 N2 1.417(3) . ?
C17 C18 1.421(4) . ?
C18 C19 1.394(4) . ?
C18 C23 1.508(4) . ?
C19 C20 1.375(5) . ?
C19 H19 0.9500 . ?
C20 C21 1.373(5) . ?
C20 H20 0.9500 . ?
C21 C22 1.391(4) . ?
C21 H21 0.9500 . ?
C22 C26 1.520(4) . ?
C23 C25 1.525(4) . ?
C23 C24 1.531(4) . ?
C23 H23 1.0000 . ?
C24 H24A 0.9800 . ?
C24 H24B 0.9800 . ?
C24 H24C 0.9800 . ?
C25 H25A 0.9800 . ?
C25 H25B 0.9800 . ?
C25 H25C 0.9800 . ?
C26 C28 1.531(4) . ?
C26 C27 1.532(4) . ?
C26 H26 1.0000 . ?
C27 H27A 0.9800 . ?
C27 H27B 0.9800 . ?
C27 H27C 0.9800 . ?
C28 H28A 0.9800 . ?
C28 H28B 0.9800 . ?
C28 H28C 0.9800 . ?
C29 N3 1.318(3) . ?
C29 N4 1.328(3) . ?
C29 H1 1.02(3) . ?
C30 N3 1.479(3) . ?
C30 C32 1.507(4) . ?
C30 C31 1.512(4) . ?
C30 C33 1.520(4) . ?
C31 H31A 0.9800 . ?
C31 H31B 0.9800 . ?
C31 H31C 0.9800 . ?
C32 H32A 0.9800 . ?
C32 H32B 0.9800 . ?
C32 H32C 0.9800 . ?
C33 H33A 0.9800 . ?
C33 H33B 0.9800 . ?
C33 H33C 0.9800 . ?
C34 N4 1.471(3) . ?
C34 C35 1.507(4) . ?
C34 C37 1.512(4) . ?
C34 C36 1.534(4) . ?
C35 H35A 0.9800 . ?
C35 H35B 0.9800 . ?
C35 H35C 0.9800 . ?
C36 H36A 0.9800 . ?
C36 H36B 0.9800 . ?
C36 H36C 0.9800 . ?
C37 H37A 0.9800 . ?
C37 H37B 0.9800 . ?
C37 H37C 0.9800 . ?
